data_7702998
loop_
_publ_author_name
'Kowalkowska-Zedler, D'
'Do\/l\;ega, A'
'Nedelko, N.'
'\/Lyszczek, R'
'Aleshkevych, P.'
'Demchenko, I.'
'\/Luczak, J'
'Slawska-Waniewska, A'
'Pladzyk, A.'

_publ_section_title
;
 Structural, magnetic and spectral properties of tetrahedral cobalt(ii)
 silanethiolates: a variety of structures and manifestation of
 field-induced slow magnetic relaxation.
;
_journal_issue 3
_journal_name_full 'Dalton transactions (Cambridge, England : 2003)'
_journal_page_first 697
_journal_page_last 710
_journal_paper_doi 10.1039/c9dt03722e
_journal_volume 49
_journal_year 2020
_chemical_formula_sum 'C36 H74 Co N4 O8 S2 Si2'
_chemical_formula_weight 870.22
_space_group_IT_number 2
_space_group_name_Hall '-P 1'
_space_group_name_H-M_alt 'P -1'
_symmetry_cell_setting triclinic
_symmetry_Int_Tables_number 2
_symmetry_space_group_name_Hall '-P 1'
_symmetry_space_group_name_H-M 'P -1'
_atom_sites_solution_hydrogens mixed
_audit_creation_date 2017-09-30T12:21:52-00:00
_audit_creation_method 'WinGX routine CIF_UPDATE'
_audit_update_record
;
2019-01-29 deposited with the CCDC.	2019-12-09 downloaded from the CCDC.
;
_cell_angle_alpha 108.65(2)
_cell_angle_beta 96.17(2)
_cell_angle_gamma 108.46(2)
_cell_formula_units_Z 2
_cell_length_a 9.825(3)
_cell_length_b 15.238(4)
_cell_length_c 18.819(5)
_cell_measurement_reflns_used 3548
_cell_measurement_temperature 120(2)
_cell_measurement_theta_max 28.86
_cell_measurement_theta_min 2.86
_cell_volume 2462.9(13)
_computing_cell_refinement
;
        X-Area Recipe 1.33.0.0 (STOE, 2015)
;
_computing_data_collection
;
        X-Area WinXpose 2.0.22.0 (STOE, 2016)
;
_computing_data_reduction 'STOE X-Area'
_computing_publication_material
;
STOE & Cie GmbH, X-Area, software package for collecting single-crystal or
multi-domain crystal data on STOE area-detector diffractometers, for image
processing, for the correction and scaling of reflection intensities and
        for outlier rejection, version 1.77, Darmstadt 2016
;
_computing_structure_refinement 'SHELXL-2014/7 (Sheldrick, 2014)'
_diffrn_ambient_temperature 120(2)
_diffrn_detector 'image plate (34 cm diameter)'
_diffrn_detector_area_resol_mean 6.67
_diffrn_detector_type 'STOE Imaging Plate'
_diffrn_measured_fraction_theta_full 0.999
_diffrn_measured_fraction_theta_max 0.999
_diffrn_measurement_device '2-circle diffractometer'
_diffrn_measurement_device_type 'STOE IPDS 2T'
_diffrn_measurement_method 'rotation method, \w scans'
_diffrn_radiation_monochromator 'parabolic x-ray mirror'
_diffrn_radiation_probe x-ray
_diffrn_radiation_type MoK\a
_diffrn_radiation_wavelength 0.71073
_diffrn_reflns_av_R_equivalents 0.0372
_diffrn_reflns_av_unetI/netI 0.0327
_diffrn_reflns_Laue_measured_fraction_full 0.999
_diffrn_reflns_Laue_measured_fraction_max 0.999
_diffrn_reflns_limit_h_max 12
_diffrn_reflns_limit_h_min -12
_diffrn_reflns_limit_k_max 18
_diffrn_reflns_limit_k_min -19
_diffrn_reflns_limit_l_max 24
_diffrn_reflns_limit_l_min -24
_diffrn_reflns_number 33508
_diffrn_reflns_point_group_measured_fraction_full 0.999
_diffrn_reflns_point_group_measured_fraction_max 0.999
_diffrn_reflns_theta_full 25.242
_diffrn_reflns_theta_max 26.998
_diffrn_reflns_theta_min 2.349
_diffrn_source 'GeniX Mo, 0.05 x 0.05 mm2 microfocus'
_exptl_absorpt_coefficient_mu 0.527
_exptl_absorpt_correction_T_max 0.9285
_exptl_absorpt_correction_T_min 0.8758
_exptl_absorpt_correction_type integration
_exptl_absorpt_process_details
;
STOE X-Red32, absorption correction by Gaussian integration, analogous to
P. Coppens, "The Evaluation of Absorption and Extinction in Single-Crystal
        Structure Analysis", published in
        F. R. Ahmed (Editor), "Crystallographic Computing",
        Munksgaard, Copenhagen (1970), 255 - 270
;
_exptl_crystal_colour blue
_exptl_crystal_density_diffrn 1.173
_exptl_crystal_description block
_exptl_crystal_F_000 938
_exptl_crystal_size_max 0.28
_exptl_crystal_size_mid 0.255
_exptl_crystal_size_min 0.239
_refine_diff_density_max 0.511
_refine_diff_density_min -0.291
_refine_diff_density_rms 0.061
_refine_ls_extinction_method none
_refine_ls_goodness_of_fit_ref 1.038
_refine_ls_hydrogen_treatment mixed
_refine_ls_matrix_type full
_refine_ls_number_parameters 522
_refine_ls_number_reflns 10768
_refine_ls_number_restraints 0
_refine_ls_restrained_S_all 1.038
_refine_ls_R_factor_all 0.0511
_refine_ls_R_factor_gt 0.0361
_refine_ls_shift/su_max 0.002
_refine_ls_shift/su_mean 0
_refine_ls_structure_factor_coef Fsqd
_refine_ls_weighting_details 'w=1/[\s^2^(Fo^2^)+(0.0570P)^2^+0.3782P] where P=(Fo^2^+2Fc^2^)/3'
_refine_ls_weighting_scheme calc
_refine_ls_wR_factor_gt 0.0899
_refine_ls_wR_factor_ref 0.0955
_reflns_Friedel_coverage 0
_reflns_number_gt 8578
_reflns_number_total 10768
_reflns_threshold_expression 'I > 2\s(I)'
_cod_data_source_file c9dt03722e2.cif
_cod_data_source_block dk_6
_cod_depositor_comments 'Adding full bibliography for 7702994--7702998.cif.'
_cod_original_cell_volume 2462.9(12)
_cod_database_code 7702998

loop_
_symmetry_equiv_pos_as_xyz
'x, y, z'
'-x, -y, -z'

loop_
_atom_site_label
_atom_site_type_symbol
_atom_site_fract_x
_atom_site_fract_y
_atom_site_fract_z
_atom_site_U_iso_or_equiv
_atom_site_adp_type
_atom_site_occupancy
_atom_site_site_symmetry_order
_atom_site_calc_flag
_atom_site_refinement_flags_posn
_atom_site_refinement_flags_adp
Co1 Co 0.95413(3) 0.67601(2) 0.70878(2) 0.02027(7) Uani 1 1 d . .
S1 S 1.19172(5) 0.78720(3) 0.73033(3) 0.02213(10) Uani 1 1 d . .
S2 S 1.00202(5) 0.56959(3) 0.76331(3) 0.02310(10) Uani 1 1 d . .
Si1 Si 1.18747(5) 0.91490(3) 0.71313(3) 0.01820(10) Uani 1 1 d . .
Si2 Si 0.81197(5) 0.47174(3) 0.77703(3) 0.02109(11) Uani 1 1 d . .
O1 O 1.33054(13) 0.96586(9) 0.68293(7) 0.0226(3) Uani 1 1 d . .
O2 O 1.18710(13) 1.00227(8) 0.79003(7) 0.0223(3) Uani 1 1 d . .
O3 O 1.03359(13) 0.88447(8) 0.65204(7) 0.0225(3) Uani 1 1 d . .
O4 O 0.73504(14) 0.52142(9) 0.84256(7) 0.0280(3) Uani 1 1 d . .
O5 O 0.68785(14) 0.42389(10) 0.69626(7) 0.0280(3) Uani 1 1 d . .
O6 O 0.85110(15) 0.38729(9) 0.80092(7) 0.0266(3) Uani 1 1 d . .
N1 N 0.87147(16) 0.59894(11) 0.59427(8) 0.0230(3) Uani 1 1 d . .
N2 N 0.7684(2) 0.43300(13) 0.35778(10) 0.0292(4) Uani 1 1 d . .
H2A H 0.761(2) 0.3685(18) 0.3456(13) 0.035(6) Uiso 1 1 d . .
H2B H 0.810(2) 0.4563(17) 0.3319(13) 0.032(6) Uiso 1 1 d . .
N3 N 0.82901(16) 0.74346(10) 0.76348(8) 0.0226(3) Uani 1 1 d . .
N4 N 0.5767(2) 0.87562(15) 0.89153(13) 0.0383(4) Uani 1 1 d . .
H4A H 0.487(3) 0.854(2) 0.8745(16) 0.055(8) Uiso 1 1 d . .
H4B H 0.619(3) 0.930(2) 0.9273(15) 0.047(7) Uiso 1 1 d . .
C1 C 1.3928(2) 0.92644(14) 0.61967(11) 0.0281(4) Uani 1 1 d . .
C2 C 1.2726(2) 0.86002(17) 0.54648(12) 0.0423(5) Uani 1 1 d . .
H2C H 1.2082 0.8033 0.5542 0.063 Uiso 1 1 calc R U
H2D H 1.3169 0.8377 0.5046 0.063 Uiso 1 1 calc R U
H2E H 1.2169 0.8971 0.5345 0.063 Uiso 1 1 calc R U
C3 C 1.4798(2) 0.86830(17) 0.64160(14) 0.0405(5) Uani 1 1 d . .
H3A H 1.5484 0.9092 0.6905 0.061 Uiso 1 1 calc R U
H3B H 1.5328 0.85 0.6029 0.061 Uiso 1 1 calc R U
H3C H 1.4131 0.8091 0.6452 0.061 Uiso 1 1 calc R U
C4 C 1.4964(3) 1.01765(16) 0.60992(13) 0.0414(5) Uani 1 1 d . .
H4C H 1.4406 1.0531 0.595 0.062 Uiso 1 1 calc R U
H4D H 1.5472 0.9969 0.5708 0.062 Uiso 1 1 calc R U
H4E H 1.5669 1.0606 0.6578 0.062 Uiso 1 1 calc R U
C5 C 1.2975(2) 1.07437(13) 0.85838(10) 0.0247(4) Uani 1 1 d . .
C6 C 1.2130(2) 1.10033(15) 0.91997(11) 0.0350(4) Uani 1 1 d . .
H6A H 1.1443 1.1266 0.9031 0.053 Uiso 1 1 calc R U
H6B H 1.2809 1.1495 0.967 0.053 Uiso 1 1 calc R U
H6C H 1.1603 1.0414 0.9288 0.053 Uiso 1 1 calc R U
C7 C 1.4035(2) 1.02973(15) 0.88331(11) 0.0307(4) Uani 1 1 d . .
H7A H 1.3493 0.9714 0.8924 0.046 Uiso 1 1 calc R U
H7B H 1.4741 1.0779 0.9298 0.046 Uiso 1 1 calc R U
H7C H 1.4542 1.0117 0.8434 0.046 Uiso 1 1 calc R U
C8 C 1.3791(3) 1.16485(14) 0.84128(12) 0.0396(5) Uani 1 1 d . .
H8A H 1.4271 1.1457 0.8004 0.059 Uiso 1 1 calc R U
H8B H 1.4516 1.2142 0.8867 0.059 Uiso 1 1 calc R U
H8C H 1.3105 1.192 0.826 0.059 Uiso 1 1 calc R U
C9 C 0.9573(2) 0.94691(13) 0.63801(11) 0.0270(4) Uani 1 1 d . .
C10 C 1.0654(2) 1.04236(15) 0.63601(13) 0.0375(5) Uani 1 1 d . .
H10A H 1.1341 1.08 0.6852 0.056 Uiso 1 1 calc R U
H10B H 1.0124 1.0814 0.6248 0.056 Uiso 1 1 calc R U
H10C H 1.1181 1.0259 0.5968 0.056 Uiso 1 1 calc R U
C11 C 0.8740(2) 0.96963(15) 0.70083(12) 0.0341(4) Uani 1 1 d . .
H11A H 0.8144 0.9084 0.7045 0.051 Uiso 1 1 calc R U
H11B H 0.8119 1.0027 0.6884 0.051 Uiso 1 1 calc R U
H11C H 0.9431 1.0121 0.7492 0.051 Uiso 1 1 calc R U
C12 C 0.8499(2) 0.88442(16) 0.55998(12) 0.0380(5) Uani 1 1 d . .
H12A H 0.9037 0.8688 0.5212 0.057 Uiso 1 1 calc R U
H12B H 0.7941 0.9213 0.5477 0.057 Uiso 1 1 calc R U
H12C H 0.784 0.8237 0.5618 0.057 Uiso 1 1 calc R U
C13 C 0.7677(2) 0.55343(14) 0.92549(11) 0.0342(5) Uani 1 1 d . .
C14 C 0.9336(3) 0.5941(2) 0.95818(13) 0.0616(8) Uani 1 1 d . .
H14A H 0.9719 0.5434 0.9365 0.092 Uiso 1 1 calc R U
H14B H 0.9533 0.6138 1.0132 0.092 Uiso 1 1 calc R U
H14C H 0.9802 0.6509 0.9454 0.092 Uiso 1 1 calc R U
C15 C 0.7035(4) 0.6324(2) 0.95375(17) 0.0764(10) Uani 1 1 d . .
H15A H 0.7498 0.6872 0.9387 0.115 Uiso 1 1 calc R U
H15B H 0.7205 0.6557 1.0089 0.115 Uiso 1 1 calc R U
H15C H 0.5993 0.6046 0.9316 0.115 Uiso 1 1 calc R U
C16 C 0.6934(3) 0.46442(17) 0.94612(13) 0.0452(6) Uani 1 1 d . .
H16A H 0.5892 0.4381 0.9244 0.068 Uiso 1 1 calc R U
H16B H 0.7111 0.4849 1.0012 0.068 Uiso 1 1 calc R U
H16C H 0.7329 0.4139 0.9258 0.068 Uiso 1 1 calc R U
C17 C 0.5308(2) 0.36618(15) 0.67765(11) 0.0318(4) Uani 1 1 d . .
C18 C 0.4900(3) 0.3050(2) 0.59193(13) 0.0576(7) Uani 1 1 d . .
H18A H 0.5099 0.3489 0.5642 0.086 Uiso 1 1 calc R U
H18B H 0.387 0.2637 0.5764 0.086 Uiso 1 1 calc R U
H18C H 0.5473 0.2637 0.5809 0.086 Uiso 1 1 calc R U
C19 C 0.4961(2) 0.29759(16) 0.72179(13) 0.0411(5) Uani 1 1 d . .
H19A H 0.5495 0.2538 0.71 0.062 Uiso 1 1 calc R U
H19B H 0.3922 0.2588 0.7073 0.062 Uiso 1 1 calc R U
H19C H 0.5247 0.3367 0.7761 0.062 Uiso 1 1 calc R U
C20 C 0.4501(2) 0.43718(18) 0.69695(17) 0.0514(6) Uani 1 1 d . .
H20A H 0.4869 0.4806 0.7503 0.077 Uiso 1 1 calc R U
H20B H 0.3465 0.3998 0.6875 0.077 Uiso 1 1 calc R U
H20C H 0.4658 0.4763 0.6653 0.077 Uiso 1 1 calc R U
C21 C 0.9293(2) 0.32300(14) 0.77038(12) 0.0332(4) Uani 1 1 d . .
C22 C 1.0940(3) 0.37929(17) 0.80495(14) 0.0437(5) Uani 1 1 d . .
H22A H 1.1284 0.4346 0.7889 0.066 Uiso 1 1 calc R U
H22B H 1.1454 0.3353 0.7876 0.066 Uiso 1 1 calc R U
H22C H 1.1119 0.4035 0.8602 0.066 Uiso 1 1 calc R U
C23 C 0.8955(3) 0.28621(18) 0.68247(13) 0.0488(6) Uani 1 1 d . .
H23A H 0.7913 0.2498 0.6621 0.073 Uiso 1 1 calc R U
H23B H 0.9476 0.2434 0.6631 0.073 Uiso 1 1 calc R U
H23C H 0.9261 0.3423 0.667 0.073 Uiso 1 1 calc R U
C24 C 0.8716(3) 0.23654(16) 0.79642(14) 0.0482(6) Uani 1 1 d . .
H24A H 0.8846 0.2617 0.8514 0.072 Uiso 1 1 calc R U
H24B H 0.925 0.1932 0.7819 0.072 Uiso 1 1 calc R U
H24C H 0.7687 0.2 0.7724 0.072 Uiso 1 1 calc R U
C25 C 0.8960(2) 0.64325(13) 0.54271(10) 0.0246(4) Uani 1 1 d . .
H25 H 0.9375 0.7126 0.5612 0.03 Uiso 1 1 calc R U
C26 C 0.8633(2) 0.59180(13) 0.46488(11) 0.0268(4) Uani 1 1 d . .
H26 H 0.8816 0.6263 0.4319 0.032 Uiso 1 1 calc R U
C27 C 0.80229(19) 0.48771(13) 0.43473(10) 0.0225(3) Uani 1 1 d . .
C28 C 0.7737(2) 0.44178(13) 0.48779(11) 0.0271(4) Uani 1 1 d . .
H28 H 0.7303 0.3726 0.4708 0.033 Uiso 1 1 calc R U
C29 C 0.8097(2) 0.49866(13) 0.56486(11) 0.0286(4) Uani 1 1 d . .
H29 H 0.7902 0.4661 0.599 0.034 Uiso 1 1 calc R U
C30 C 0.6810(2) 0.70689(14) 0.74161(11) 0.0288(4) Uani 1 1 d . .
H30 H 0.6354 0.6507 0.6965 0.035 Uiso 1 1 calc R U
C31 C 0.5932(2) 0.74761(14) 0.78200(12) 0.0323(4) Uani 1 1 d . .
H31 H 0.4911 0.7188 0.7643 0.039 Uiso 1 1 calc R U
C32 C 0.6580(2) 0.83284(13) 0.85000(11) 0.0278(4) Uani 1 1 d . .
C33 C 0.8127(2) 0.87069(13) 0.87301(11) 0.0266(4) Uani 1 1 d . .
H33 H 0.8616 0.9266 0.918 0.032 Uiso 1 1 calc R U
C34 C 0.8913(2) 0.82525(13) 0.82930(10) 0.0251(4) Uani 1 1 d . .
H34 H 0.9935 0.8521 0.8457 0.03 Uiso 1 1 calc R U
O7 O 1.26767(18) 0.75513(12) 0.90433(9) 0.0378(3) Uani 1 1 d . .
H7 H 1.200(3) 0.724(2) 0.8733(16) 0.048(8) Uiso 1 1 d . .
C35 C 1.3247(3) 0.69307(17) 0.93019(15) 0.0470(6) Uani 1 1 d . .
H35A H 1.3341 0.643 0.8867 0.07 Uiso 1 1 calc R U
H35B H 1.2588 0.6615 0.9566 0.07 Uiso 1 1 calc R U
H35C H 1.4198 0.7328 0.9648 0.07 Uiso 1 1 calc R U
O8 O 1.23075(19) 0.91748(12) 1.01080(10) 0.0416(4) Uani 1 1 d . .
H8 H 1.237(3) 0.8783(18) 0.9799(14) 0.033(7) Uiso 1 1 d . .
C36 C 1.1851(3) 0.87792(17) 1.06705(14) 0.0463(6) Uani 1 1 d . .
H36A H 1.0851 0.8311 1.0474 0.069 Uiso 1 1 calc R U
H36B H 1.1916 0.9312 1.1132 0.069 Uiso 1 1 calc R U
H36C H 1.248 0.8448 1.0785 0.069 Uiso 1 1 calc R U

loop_
_atom_site_aniso_label
_atom_site_aniso_U_11
_atom_site_aniso_U_22
_atom_site_aniso_U_33
_atom_site_aniso_U_23
_atom_site_aniso_U_13
_atom_site_aniso_U_12
Co1 0.02484(13) 0.01597(12) 0.01757(12) 0.00460(9) 0.00514(9) 0.00617(9)
S1 0.0238(2) 0.0164(2) 0.0267(2) 0.00857(17) 0.00674(17) 0.00743(17)
S2 0.0257(2) 0.0186(2) 0.0239(2) 0.00957(17) 0.00565(17) 0.00520(17)
Si1 0.0191(2) 0.0140(2) 0.0196(2) 0.00493(18) 0.00487(18) 0.00494(18)
Si2 0.0267(2) 0.0158(2) 0.0184(2) 0.00656(19) 0.00504(19) 0.00481(19)
O1 0.0220(6) 0.0189(6) 0.0241(6) 0.0069(5) 0.0073(5) 0.0045(5)
O2 0.0227(6) 0.0176(6) 0.0215(6) 0.0028(5) 0.0027(5) 0.0062(5)
O3 0.0228(6) 0.0169(6) 0.0248(6) 0.0047(5) 0.0021(5) 0.0079(5)
O4 0.0346(7) 0.0258(7) 0.0241(7) 0.0086(5) 0.0107(6) 0.0114(6)
O5 0.0265(7) 0.0292(7) 0.0212(6) 0.0103(6) 0.0029(5) 0.0014(6)
O6 0.0379(7) 0.0179(6) 0.0242(6) 0.0090(5) 0.0091(6) 0.0090(5)
N1 0.0267(8) 0.0184(7) 0.0198(7) 0.0043(6) 0.0045(6) 0.0061(6)
N2 0.0392(10) 0.0250(9) 0.0212(8) 0.0047(7) 0.0087(7) 0.0124(8)
N3 0.0266(8) 0.0173(7) 0.0218(7) 0.0062(6) 0.0059(6) 0.0065(6)
N4 0.0333(10) 0.0282(10) 0.0516(12) 0.0087(9) 0.0179(9) 0.0127(8)
C1 0.0268(9) 0.0276(9) 0.0282(10) 0.0085(8) 0.0126(8) 0.0078(8)
C2 0.0408(12) 0.0456(13) 0.0275(11) -0.0017(9) 0.0109(9) 0.0141(10)
C3 0.0343(11) 0.0437(12) 0.0554(14) 0.0224(11) 0.0248(10) 0.0211(10)
C4 0.0447(12) 0.0389(12) 0.0430(13) 0.0192(10) 0.0256(10) 0.0099(10)
C5 0.0271(9) 0.0181(8) 0.0208(9) 0.0024(7) 0.0015(7) 0.0042(7)
C6 0.0384(11) 0.0320(10) 0.0267(10) 0.0005(8) 0.0071(8) 0.0137(9)
C7 0.0285(10) 0.0307(10) 0.0270(10) 0.0059(8) 0.0018(8) 0.0101(8)
C8 0.0488(13) 0.0203(9) 0.0337(11) 0.0084(9) 0.0007(10) -0.0031(9)
C9 0.0269(9) 0.0221(9) 0.0309(10) 0.0077(8) 0.0008(8) 0.0118(8)
C10 0.0423(12) 0.0270(10) 0.0471(13) 0.0187(10) 0.0056(10) 0.0145(9)
C11 0.0281(10) 0.0332(10) 0.0382(11) 0.0056(9) 0.0043(8) 0.0165(9)
C12 0.0411(12) 0.0383(11) 0.0331(11) 0.0088(9) -0.0035(9) 0.0213(10)
C13 0.0494(12) 0.0248(9) 0.0226(9) 0.0060(8) 0.0149(9) 0.0072(9)
C14 0.0595(16) 0.0667(17) 0.0233(11) 0.0050(11) 0.0047(11) -0.0080(14)
C15 0.144(3) 0.0555(17) 0.0596(18) 0.0231(15) 0.060(2) 0.062(2)
C16 0.0621(15) 0.0392(12) 0.0305(11) 0.0155(10) 0.0176(11) 0.0094(11)
C17 0.0263(10) 0.0304(10) 0.0291(10) 0.0123(8) 0.0008(8) -0.0009(8)
C18 0.0419(13) 0.0659(17) 0.0306(12) 0.0096(12) -0.0035(10) -0.0116(12)
C19 0.0366(12) 0.0311(11) 0.0455(13) 0.0182(10) 0.0036(10) -0.0022(9)
C20 0.0305(11) 0.0428(13) 0.0754(18) 0.0255(13) 0.0014(12) 0.0068(10)
C21 0.0495(12) 0.0227(9) 0.0302(10) 0.0093(8) 0.0093(9) 0.0176(9)
C22 0.0467(13) 0.0404(12) 0.0524(14) 0.0206(11) 0.0111(11) 0.0238(11)
C23 0.0784(18) 0.0387(12) 0.0325(12) 0.0057(10) 0.0134(12) 0.0337(13)
C24 0.0734(17) 0.0258(11) 0.0470(14) 0.0174(10) 0.0064(12) 0.0192(11)
C25 0.0318(10) 0.0172(8) 0.0226(9) 0.0060(7) 0.0027(7) 0.0089(7)
C26 0.0342(10) 0.0234(9) 0.0245(9) 0.0115(8) 0.0065(8) 0.0107(8)
C27 0.0230(8) 0.0234(9) 0.0208(8) 0.0050(7) 0.0054(7) 0.0114(7)
C28 0.0346(10) 0.0150(8) 0.0245(9) 0.0046(7) 0.0049(8) 0.0034(7)
C29 0.0356(10) 0.0202(9) 0.0234(9) 0.0080(7) 0.0059(8) 0.0025(8)
C30 0.0279(9) 0.0205(9) 0.0293(10) 0.0041(8) 0.0024(8) 0.0047(8)
C31 0.0226(9) 0.0263(10) 0.0412(11) 0.0078(9) 0.0036(8) 0.0066(8)
C32 0.0305(10) 0.0222(9) 0.0355(10) 0.0135(8) 0.0137(8) 0.0116(8)
C33 0.0302(10) 0.0195(8) 0.0253(9) 0.0051(7) 0.0092(8) 0.0056(7)
C34 0.0240(9) 0.0222(9) 0.0249(9) 0.0067(7) 0.0063(7) 0.0049(7)
O7 0.0385(9) 0.0365(8) 0.0299(8) 0.0079(7) -0.0033(7) 0.0115(7)
C35 0.0453(13) 0.0358(12) 0.0514(14) 0.0174(11) -0.0038(11) 0.0081(10)
O8 0.0551(10) 0.0277(8) 0.0416(9) 0.0132(7) 0.0181(8) 0.0123(7)
C36 0.0505(14) 0.0358(12) 0.0535(14) 0.0191(11) 0.0267(12) 0.0102(11)

loop_
_atom_type_symbol
_atom_type_description
_atom_type_scat_dispersion_real
_atom_type_scat_dispersion_imag
_atom_type_scat_source
C C 0.0033 0.0016 'International Tables Vol C Tables 4.2.6.8 and 6.1.1.4'
H H 0 0 'International Tables Vol C Tables 4.2.6.8 and 6.1.1.4'
Co Co 0.3494 0.9721 'International Tables Vol C Tables 4.2.6.8 and 6.1.1.4'
N N 0.0061 0.0033 'International Tables Vol C Tables 4.2.6.8 and 6.1.1.4'
O O 0.0106 0.006 'International Tables Vol C Tables 4.2.6.8 and 6.1.1.4'
S S 0.1246 0.1234 'International Tables Vol C Tables 4.2.6.8 and 6.1.1.4'
Si Si 0.0817 0.0704 'International Tables Vol C Tables 4.2.6.8 and 6.1.1.4'

loop_
_exptl_crystal_face_index_h
_exptl_crystal_face_index_k
_exptl_crystal_face_index_l
_exptl_crystal_face_perp_dist
-1 6 2 0.135
0 1 3 0.136
1 -3 3 0.15
0 -1 0 0.145
-1 4 -1 0.106
3 0 -2 0.125
-2 3 1 0.123
-4 1 3 0.114
0 -3 1 0.135
-2 -3 2 0.14
0 -1 -1 0.139
0 0 -1 0.129
1 -1 5 0.157
-1 3 -3 0.096
1 -2 4 0.156

loop_
_geom_angle_atom_site_label_1
_geom_angle_atom_site_label_2
_geom_angle_atom_site_label_3
_geom_angle
N3 Co1 N1 115.10(6)
N3 Co1 S1 111.61(5)
N1 Co1 S1 109.52(5)
N3 Co1 S2 111.41(5)
N1 Co1 S2 108.27(5)
S1 Co1 S2 99.82(3)
Si1 S1 Co1 110.15(3)
Si2 S2 Co1 112.95(3)
O2 Si1 O3 105.30(7)
O2 Si1 O1 105.79(7)
O3 Si1 O1 111.38(7)
O2 Si1 S1 114.16(5)
O3 Si1 S1 108.30(5)
O1 Si1 S1 111.75(5)
O4 Si2 O6 105.96(7)
O4 Si2 O5 105.20(8)
O6 Si2 O5 112.61(7)
O4 Si2 S2 116.01(6)
O6 Si2 S2 109.54(6)
O5 Si2 S2 107.59(6)
C1 O1 Si1 132.45(11)
C5 O2 Si1 134.43(11)
C9 O3 Si1 129.79(11)
C13 O4 Si2 133.31(13)
C17 O5 Si2 131.02(12)
C21 O6 Si2 133.49(12)
C29 N1 C25 116.09(15)
C29 N1 Co1 121.28(12)
C25 N1 Co1 121.81(12)
C30 N3 C34 116.35(15)
C30 N3 Co1 123.12(12)
C34 N3 Co1 120.31(12)
O1 C1 C4 104.98(15)
O1 C1 C2 110.98(15)
C4 C1 C2 111.03(18)
O1 C1 C3 109.15(15)
C4 C1 C3 109.95(17)
C2 C1 C3 110.59(18)
O2 C5 C8 108.46(15)
O2 C5 C6 105.54(15)
C8 C5 C6 111.18(16)
O2 C5 C7 110.64(14)
C8 C5 C7 110.78(17)
C6 C5 C7 110.11(16)
O3 C9 C10 110.83(15)
O3 C9 C12 105.32(14)
C10 C9 C12 110.50(17)
O3 C9 C11 108.52(15)
C10 C9 C11 111.15(16)
C12 C9 C11 110.35(16)
O4 C13 C15 105.84(19)
O4 C13 C16 108.29(16)
C15 C13 C16 110.8(2)
O4 C13 C14 110.50(17)
C15 C13 C14 111.6(2)
C16 C13 C14 109.7(2)
O5 C17 C20 108.79(16)
O5 C17 C19 111.08(16)
C20 C17 C19 110.13(19)
O5 C17 C18 105.71(17)
C20 C17 C18 111.2(2)
C19 C17 C18 109.84(19)
O6 C21 C24 104.64(17)
O6 C21 C22 109.37(16)
C24 C21 C22 110.45(19)
O6 C21 C23 110.45(17)
C24 C21 C23 110.62(18)
C22 C21 C23 111.1(2)
N1 C25 C26 123.58(16)
C25 C26 C27 120.16(17)
N2 C27 C26 122.46(17)
N2 C27 C28 121.16(17)
C26 C27 C28 116.36(16)
C29 C28 C27 119.89(17)
N1 C29 C28 123.89(17)
N3 C30 C31 123.82(18)
C30 C31 C32 119.76(18)
N4 C32 C31 121.99(19)
N4 C32 C33 121.66(19)
C31 C32 C33 116.34(17)
C34 C33 C32 119.90(17)
N3 C34 C33 123.82(17)

loop_
_geom_bond_atom_site_label_1
_geom_bond_atom_site_label_2
_geom_bond_distance
Co1 N3 2.0057(15)
Co1 N1 2.0208(16)
Co1 S1 2.3101(10)
Co1 S2 2.3127(7)
S1 Si1 2.0843(8)
S2 Si2 2.0888(9)
Si1 O2 1.6244(13)
Si1 O3 1.6321(14)
Si1 O1 1.6324(13)
Si2 O4 1.6219(14)
Si2 O6 1.6286(13)
Si2 O5 1.6306(15)
O1 C1 1.443(2)
O2 C5 1.442(2)
O3 C9 1.451(2)
O4 C13 1.443(2)
O5 C17 1.451(2)
O6 C21 1.447(2)
N1 C29 1.345(2)
N1 C25 1.350(2)
N2 C27 1.361(2)
N3 C30 1.344(2)
N3 C34 1.352(2)
N4 C32 1.346(2)
C1 C4 1.520(3)
C1 C2 1.522(3)
C1 C3 1.525(3)
C5 C8 1.512(3)
C5 C6 1.520(3)
C5 C7 1.522(3)
C9 C10 1.520(3)
C9 C12 1.521(3)
C9 C11 1.521(3)
C13 C15 1.507(3)
C13 C16 1.515(3)
C13 C14 1.524(3)
C17 C20 1.511(3)
C17 C19 1.513(3)
C17 C18 1.515(3)
C21 C24 1.516(3)
C21 C22 1.521(3)
C21 C23 1.527(3)
C25 C26 1.367(3)
C26 C27 1.395(3)
C27 C28 1.396(2)
C28 C29 1.368(3)
C30 C31 1.373(3)
C31 C32 1.403(3)
C32 C33 1.406(3)
C33 C34 1.364(2)
O7 C35 1.420(3)
O8 C36 1.423(3)

loop_
_geom_hbond_atom_site_label_D
_geom_hbond_atom_site_label_H
_geom_hbond_atom_site_label_A
_geom_hbond_distance_DH
_geom_hbond_distance_HA
_geom_hbond_distance_DA
_geom_hbond_angle_DHA
_geom_hbond_site_symmetry_A
O7 H7 S2 0.74(3) 2.59(3) 3.300(2) 161(3) .
O8 H8 O7 0.71(2) 2.09(2) 2.797(2) 170(3) .
N2 H2A S1 0.91(2) 2.56(2) 3.4023(19) 153.7(18) 2_766
N2 H2B S2 0.77(2) 2.74(2) 3.374(2) 142(2) 2_766
N4 H4A O7 0.82(3) 2.44(3) 3.091(3) 137(2) 1_455
N4 H4B O8 0.83(3) 2.16(3) 2.944(3) 159(2) 2_777
